data_4312693
loop_
_publ_author_name
'Cristina Sens'
'Montserrat Rodr\'iguez'
'Isabel Romero'
'Antoni Llobet'
'Teodor Parella'
'Jordi Benet-Buchholz'

_publ_contact_author
;
    Dr. Benet-Buchholz, Jordi
    Bayer Industry Services    
    Analytics X-Ray Laboratory
    Geb. Q18, Raum 490
    BAYER AG
    D-51368 Leverkusen, Germany
;
_publ_contact_author_email jordi.benet-buchholz.jb@bayerindustry.de
_publ_contact_author_fax '049 214 30 50677'
_publ_contact_author_phone '049 214 30 65852'
_publ_section_title
;
 Synthesis, Structure, and Acid-Base and Redox Properties of a Family of
 New Ru(II) Isomeric Complexes Containing the Trpy and the Dinucleating
 Hbpp Ligands
;
_journal_name_full 'Inorganic Chemistry'
_journal_page_first 8385
_journal_page_last 8394
_journal_paper_doi 10.1021/ic0346836
_journal_volume 42
_journal_year 2003
_chemical_formula_sum 'C33 H28 F12 N8 O P2 Ru'
_chemical_formula_weight 943.64
_chemical_name_common out-[RuII(py)(Hbpp)(trpy)](PF6)2
_chemical_name_systematic
; 
 out-(2,2':6',2"-terpyridine)(bis-3,5(2-pyridyl)pyrazole)
 (pyridine)Ruthenium hexafluorophosphate 
;
_space_group_IT_number 14
_symmetry_cell_setting monoclinic
_symmetry_space_group_name_Hall '-P 2ybc'
_symmetry_space_group_name_H-M 'P 1 21/c 1'
_atom_sites_solution_hydrogens geom
_atom_sites_solution_primary direct
_atom_sites_solution_secondary difmap
_audit_creation_method SHELXL-97
_cell_angle_alpha 90.00
_cell_angle_beta 114.132(4)
_cell_angle_gamma 90.00
_cell_formula_units_Z 4
_cell_length_a 21.252(3)
_cell_length_b 8.5801(12)
_cell_length_c 21.142(3)
_cell_measurement_reflns_used 6201
_cell_measurement_temperature 153(2)
_cell_measurement_theta_max 25.00
_cell_measurement_theta_min 1.94
_cell_volume 3518.2(9)
_computing_cell_refinement 'Bruker SAINT program Vers. 5.0'
_computing_data_collection 'Bruker SMART CCD area detector system'
_computing_data_reduction 'Bruker SAINT program Vers. 5.0'
_computing_molecular_graphics 'SHELXL-97 (Sheldrick, 1997)'
_computing_publication_material 'SHELXL-97 (Sheldrick, 1997)'
_computing_structure_refinement 'SHELXL-97 (Sheldrick, 1997)'
_computing_structure_solution 'SHELXS-97 (Sheldrick, 1990)'
_diffrn_ambient_temperature 153(2)
_diffrn_detector_area_resol_mean 512
_diffrn_detector_type 'Smart 1000 CCD area detector'
_diffrn_measured_fraction_theta_full 0.999
_diffrn_measured_fraction_theta_max 0.999
_diffrn_measurement_device_type 'four-circle diffractometer Bruker P4'
_diffrn_measurement_method
;
 Fullsphere data collection, phi and omega scans,
 in omega at 0.3 deg scan width, three runs with 98, 67 and 67 frames, phi=0 deg
 in phi at 0.3 deg scan width, two runs with 1207 frames, omega=-32 deg
;
_diffrn_measurement_specimen_support 'magnetic support whith 10 micron nylon fiber cryoloop'
_diffrn_radiation_monochromator graphite
_diffrn_radiation_type MoK\a
_diffrn_radiation_wavelength 0.71073
_diffrn_reflns_av_R_equivalents 0.2377
_diffrn_reflns_av_sigmaI/netI 0.2656
_diffrn_reflns_limit_h_max 25
_diffrn_reflns_limit_h_min -25
_diffrn_reflns_limit_k_max 10
_diffrn_reflns_limit_k_min -10
_diffrn_reflns_limit_l_max 25
_diffrn_reflns_limit_l_min -25
_diffrn_reflns_number 22861
_diffrn_reflns_theta_full 25.00
_diffrn_reflns_theta_max 25.00
_diffrn_reflns_theta_min 1.94
_diffrn_source 'rotating anode X-ray tube'
_diffrn_source_current 250
_diffrn_source_power 47
_diffrn_source_size '10 mm x 0.5 mm fine focus'
_diffrn_source_type 'MACScience Co. M18X-HF'
_exptl_absorpt_coefficient_mu 0.644
_exptl_absorpt_correction_T_max 1.000000
_exptl_absorpt_correction_T_min 0.589694
_exptl_absorpt_correction_type empirical
_exptl_crystal_colour red
_exptl_crystal_density_diffrn 1.782
_exptl_crystal_density_method 'not measured'
_exptl_crystal_description needle
_exptl_crystal_F_000 1888
_exptl_crystal_size_max 0.01
_exptl_crystal_size_mid 0.02
_exptl_crystal_size_min 0.35
_refine_diff_density_max 0.535
_refine_diff_density_min -0.483
_refine_diff_density_rms 0.108
_refine_ls_extinction_method none
_refine_ls_goodness_of_fit_ref 0.772
_refine_ls_hydrogen_treatment noref
_refine_ls_matrix_type full
_refine_ls_number_parameters 514
_refine_ls_number_reflns 6201
_refine_ls_number_restraints 0
_refine_ls_restrained_S_all 0.772
_refine_ls_R_factor_all 0.1743
_refine_ls_R_factor_gt 0.0554
_refine_ls_shift/su_max 0.000
_refine_ls_shift/su_mean 0.000
_refine_ls_structure_factor_coef Fsqd
_refine_ls_weighting_details 'calc w=1/[\s^2^(Fo^2^)+(0.0298P)^2^+0.0000P] where P=(Fo^2^+2Fc^2^)/3'
_refine_ls_weighting_scheme calc
_refine_ls_wR_factor_gt 0.0855
_refine_ls_wR_factor_ref 0.1103
_reflns_number_gt 2567
_reflns_number_total 6201
_reflns_threshold_expression >2sigma(I)
_cod_data_source_file ic0346836si20031001_115428_2.cif
_cod_data_source_block outpyrs
_cod_depositor_comments
;
The following automatic conversions were performed:

'_symmetry_cell_setting' value 'Monoclinic' changed to 'monoclinic'
according to the built-in table from CIF Core dictionary named
'cif_core.dic' version 2.4.1 from 2010-06-29.

Automatic conversion script
Id: cif_fix_values 1646 2011-03-28 12:23:43Z adriana 

The following automatic conversions were performed:

data name '_diffrn_measurement_specimen_suppport' was replaced with
'_diffrn_measurement_specimen_support' as specified in the
replacement file 'data/replacement-values/replacement_tags.lst'.

Automatic conversion script
Id: cif_correct_tags 9268 2022-04-12 08:56:07Z antanas 
;
_cod_original_cell_volume 3518.2(8)
_cod_database_code 4312693

loop_
_symmetry_equiv_pos_as_xyz
'x, y, z'
'-x, y+1/2, -z+1/2'
'-x, -y, -z'
'x, -y-1/2, z-1/2'

loop_
_atom_site_label
_atom_site_type_symbol
_atom_site_fract_x
_atom_site_fract_y
_atom_site_fract_z
_atom_site_U_iso_or_equiv
_atom_site_adp_type
_atom_site_occupancy
_atom_site_symmetry_multiplicity
_atom_site_calc_flag
_atom_site_refinement_flags
_atom_site_disorder_assembly
_atom_site_disorder_group
Ru1 Ru 0.72506(3) -0.06735(8) 0.20754(3) 0.02023(18) Uani 1 1 d . . .
N1 N 0.7775(3) -0.2451(7) 0.2789(3) 0.0203(16) Uani 1 1 d . . .
C1 C 0.8444(5) -0.2099(10) 0.3231(4) 0.028(2) Uani 1 1 d . . .
N2 N 0.8202(3) 0.0245(8) 0.2600(3) 0.0301(19) Uani 1 1 d . . .
C2 C 0.8862(4) -0.3143(10) 0.3745(4) 0.030(2) Uani 1 1 d . . .
H2A H 0.9317 -0.2853 0.4051 0.036 Uiso 1 1 calc R . .
N3 N 0.8500(3) 0.1596(8) 0.2574(3) 0.0249(17) Uani 1 1 d . . .
H3N H 0.8301 0.2348 0.2275 0.030 Uiso 1 1 calc R . .
C3 C 0.8610(4) -0.4571(11) 0.3800(4) 0.036(2) Uani 1 1 d . . .
H3A H 0.8885 -0.5299 0.4138 0.043 Uiso 1 1 calc R . .
N4 N 0.9353(4) 0.4127(10) 0.2655(4) 0.047(2) Uani 1 1 d . . .
C4 C 0.7942(4) -0.4932(10) 0.3349(4) 0.032(2) Uani 1 1 d . . .
H4A H 0.7750 -0.5916 0.3376 0.038 Uiso 1 1 calc R . .
N7 N 0.7496(3) -0.1281(8) 0.1268(3) 0.0290(18) Uani 1 1 d . . .
C5 C 0.7566(4) -0.3882(9) 0.2873(4) 0.032(2) Uani 1 1 d . . .
H5A H 0.7112 -0.4178 0.2569 0.038 Uiso 1 1 calc R . .
C6 C 0.8672(4) -0.0599(10) 0.3120(4) 0.0216(18) Uani 1 1 d . . .
N6 N 0.6894(3) 0.1113(7) 0.1463(3) 0.0210(17) Uani 1 1 d . . .
C7 C 0.9277(4) 0.0287(10) 0.3429(4) 0.027(2) Uani 1 1 d . . .
H7A H 0.9689 -0.0010 0.3810 0.033 Uiso 1 1 calc R . .
N5 N 0.6867(3) 0.0654(9) 0.2650(3) 0.0195(14) Uani 1 1 d . . .
C8 C 0.9158(4) 0.1649(11) 0.3075(4) 0.030(2) Uani 1 1 d . . .
N8 N 0.6298(3) -0.1807(7) 0.1625(3) 0.0225(16) Uani 1 1 d . . .
C9 C 0.9573(4) 0.3047(12) 0.3155(5) 0.037(2) Uani 1 1 d . . .
C13 C 1.0168(5) 0.3288(12) 0.3744(5) 0.050(3) Uani 1 1 d . . .
H13A H 1.0314 0.2524 0.4100 0.060 Uiso 1 1 calc R . .
C12 C 1.0549(5) 0.4608(14) 0.3821(6) 0.064(3) Uani 1 1 d . . .
H12A H 1.0966 0.4759 0.4220 0.077 Uiso 1 1 calc R . .
C11 C 1.0319(6) 0.5709(15) 0.3310(6) 0.065(3) Uani 1 1 d . . .
H11A H 1.0562 0.6659 0.3351 0.078 Uiso 1 1 calc R . .
C10 C 0.9732(6) 0.5401(12) 0.2744(5) 0.058(3) Uani 1 1 d . . .
H10A H 0.9581 0.6157 0.2384 0.069 Uiso 1 1 calc R . .
C24 C 0.7341(4) -0.0210(12) 0.0761(4) 0.033(3) Uani 1 1 d . . .
C25 C 0.7471(4) -0.0456(14) 0.0180(4) 0.049(3) Uani 1 1 d . . .
H25A H 0.7330 0.0291 -0.0183 0.059 Uiso 1 1 calc R . .
C26 C 0.7798(5) -0.1763(16) 0.0133(5) 0.061(3) Uani 1 1 d . . .
H26A H 0.7920 -0.1905 -0.0248 0.073 Uiso 1 1 calc R . .
C27 C 0.7960(5) -0.2906(13) 0.0640(5) 0.056(3) Uani 1 1 d . . .
H27A H 0.8168 -0.3860 0.0601 0.068 Uiso 1 1 calc R . .
C28 C 0.7805(4) -0.2599(10) 0.1209(4) 0.036(2) Uani 1 1 d . . .
H28A H 0.7922 -0.3354 0.1568 0.043 Uiso 1 1 calc R . .
C20 C 0.6999(4) 0.1189(10) 0.0871(4) 0.028(2) Uani 1 1 d . . .
C19 C 0.6590(4) 0.2297(10) 0.1647(4) 0.026(2) Uani 1 1 d . . .
C23 C 0.6371(4) 0.3609(10) 0.1241(4) 0.039(2) Uani 1 1 d . . .
H23A H 0.6148 0.4432 0.1369 0.047 Uiso 1 1 calc R . .
C22 C 0.6484(4) 0.3697(12) 0.0650(5) 0.043(3) Uani 1 1 d . . .
H22A H 0.6353 0.4616 0.0376 0.052 Uiso 1 1 calc R . .
C21 C 0.6776(5) 0.2518(12) 0.0446(4) 0.046(3) Uani 1 1 d . . .
H21A H 0.6830 0.2582 0.0023 0.055 Uiso 1 1 calc R . .
C14 C 0.6554(4) 0.1999(10) 0.2330(4) 0.0220(19) Uani 1 1 d . . .
C15 C 0.6250(4) 0.2992(10) 0.2633(5) 0.034(2) Uani 1 1 d . . .
H15A H 0.6042 0.3931 0.2406 0.041 Uiso 1 1 calc R . .
C16 C 0.6249(4) 0.2623(10) 0.3269(4) 0.035(2) Uani 1 1 d . . .
H16A H 0.6029 0.3288 0.3476 0.041 Uiso 1 1 calc R . .
C17 C 0.6564(4) 0.1306(10) 0.3592(4) 0.030(2) Uani 1 1 d . . .
H17A H 0.6578 0.1041 0.4034 0.036 Uiso 1 1 calc R . .
C18 C 0.6864(4) 0.0353(10) 0.3273(3) 0.026(2) Uani 1 1 d . . .
H18A H 0.7082 -0.0574 0.3505 0.031 Uiso 1 1 calc R . .
C29 C 0.5979(4) -0.2366(9) 0.2008(4) 0.025(2) Uani 1 1 d . . .
H29A H 0.6194 -0.2194 0.2494 0.030 Uiso 1 1 calc R . .
C30 C 0.5367(4) -0.3167(9) 0.1753(3) 0.0208(19) Uani 1 1 d . . .
H30A H 0.5180 -0.3575 0.2057 0.025 Uiso 1 1 calc R . .
C31 C 0.5032(4) -0.3364(10) 0.1050(4) 0.029(2) Uani 1 1 d . . .
H31A H 0.4606 -0.3910 0.0854 0.035 Uiso 1 1 calc R . .
C32 C 0.5329(4) -0.2750(10) 0.0642(4) 0.033(2) Uani 1 1 d . . .
H32A H 0.5104 -0.2849 0.0152 0.039 Uiso 1 1 calc R . .
C33 C 0.5946(4) -0.1997(10) 0.0933(4) 0.027(2) Uani 1 1 d . . .
H33A H 0.6140 -0.1585 0.0635 0.033 Uiso 1 1 calc R . .
P1 P 0.56799(12) -0.2003(3) -0.11705(11) 0.0285(6) Uani 1 1 d . . .
F1 F 0.5901(2) -0.0618(7) -0.0624(2) 0.0472(14) Uani 1 1 d . . .
F2 F 0.5469(2) -0.3418(5) -0.1715(2) 0.0439(14) Uani 1 1 d . . .
F3 F 0.6346(2) -0.1703(6) -0.1327(2) 0.0426(14) Uani 1 1 d . . .
F4 F 0.5251(2) -0.0818(6) -0.1769(2) 0.0455(13) Uani 1 1 d . . .
F5 F 0.5017(3) -0.2315(7) -0.1022(2) 0.0555(17) Uani 1 1 d . . .
F6 F 0.6117(2) -0.3181(6) -0.0567(2) 0.0501(15) Uani 1 1 d . . .
P2 P 0.87016(13) -0.6418(3) -0.00886(12) 0.0349(7) Uani 1 1 d . . .
F7 F 0.8355(3) -0.6754(6) -0.0898(2) 0.0460(14) Uani 1 1 d . . .
F8 F 0.9036(2) -0.6080(7) 0.0721(2) 0.0623(18) Uani 1 1 d . . .
F9 F 0.7969(3) -0.6056(8) -0.0084(3) 0.083(2) Uani 1 1 d . . .
F10 F 0.8566(4) -0.8164(8) 0.0043(3) 0.111(3) Uani 1 1 d . . .
F11 F 0.9413(3) -0.6841(9) -0.0070(3) 0.095(2) Uani 1 1 d . . .
F12 F 0.8790(3) -0.4672(6) -0.0220(3) 0.079(2) Uani 1 1 d . . .
O1W O 0.8148(4) 0.3768(8) 0.1522(3) 0.079(2) Uani 1 1 d . . .
H1W H 0.8575 0.3886 0.1922 0.119 Uiso 1 1 d R . .
H2W H 0.8030 0.4849 0.1429 0.119 Uiso 1 1 d R . .

loop_
_atom_site_aniso_label
_atom_site_aniso_U_11
_atom_site_aniso_U_22
_atom_site_aniso_U_33
_atom_site_aniso_U_23
_atom_site_aniso_U_13
_atom_site_aniso_U_12
Ru1 0.0218(3) 0.0226(4) 0.0165(3) -0.0013(4) 0.0080(3) -0.0019(4)
N1 0.025(4) 0.015(4) 0.020(4) -0.003(3) 0.008(3) -0.006(4)
C1 0.038(6) 0.031(6) 0.020(5) 0.005(4) 0.016(5) 0.015(5)
N2 0.034(4) 0.046(6) 0.015(4) -0.010(3) 0.014(3) -0.014(4)
C2 0.028(5) 0.037(6) 0.023(5) 0.001(4) 0.010(4) 0.005(5)
N3 0.026(4) 0.023(5) 0.023(4) 0.001(3) 0.008(3) 0.008(4)
C3 0.033(5) 0.032(7) 0.032(5) 0.004(5) 0.002(4) 0.005(5)
N4 0.065(6) 0.034(6) 0.045(5) -0.004(4) 0.025(4) -0.017(5)
C4 0.035(6) 0.022(6) 0.036(5) 0.000(4) 0.011(5) -0.009(4)
N7 0.021(4) 0.032(5) 0.034(4) -0.005(4) 0.011(4) 0.000(3)
C5 0.028(5) 0.028(6) 0.030(5) 0.006(4) 0.003(4) 0.008(4)
C6 0.027(5) 0.014(5) 0.024(4) 0.004(4) 0.011(4) 0.000(5)
N6 0.011(3) 0.032(5) 0.009(3) 0.001(3) -0.006(3) -0.005(3)
C7 0.012(4) 0.039(7) 0.025(5) -0.003(4) 0.003(4) -0.004(4)
N5 0.018(3) 0.024(4) 0.015(3) -0.003(4) 0.005(3) -0.003(4)
C8 0.014(5) 0.053(7) 0.020(5) -0.006(5) 0.004(4) -0.009(5)
N8 0.030(4) 0.025(4) 0.016(4) -0.001(3) 0.013(3) -0.002(3)
C9 0.023(6) 0.042(7) 0.044(6) -0.015(5) 0.012(5) -0.003(5)
C13 0.025(6) 0.037(7) 0.075(7) -0.003(6) 0.007(5) -0.003(5)
C12 0.037(7) 0.056(10) 0.095(9) -0.028(7) 0.021(6) -0.010(6)
C11 0.069(8) 0.048(8) 0.098(9) -0.032(8) 0.054(7) -0.041(8)
C10 0.077(8) 0.045(8) 0.068(7) -0.015(6) 0.046(7) -0.032(7)
C24 0.013(5) 0.063(8) 0.021(5) -0.012(5) 0.006(4) -0.015(5)
C25 0.035(6) 0.094(10) 0.033(5) -0.014(6) 0.029(5) -0.022(6)
C26 0.050(7) 0.103(11) 0.048(7) -0.015(7) 0.039(6) -0.024(7)
C27 0.055(7) 0.071(9) 0.059(7) -0.032(7) 0.040(6) -0.009(6)
C28 0.040(6) 0.029(6) 0.046(6) -0.002(5) 0.025(5) -0.009(5)
C20 0.028(5) 0.033(6) 0.018(5) -0.004(4) 0.006(4) -0.010(4)
C19 0.011(5) 0.029(6) 0.029(5) -0.003(4) 0.000(4) -0.009(4)
C23 0.033(6) 0.035(6) 0.036(5) 0.009(5) 0.001(5) 0.007(5)
C22 0.032(6) 0.045(7) 0.050(6) 0.028(5) 0.014(5) 0.003(5)
C21 0.051(7) 0.056(8) 0.023(5) 0.019(5) 0.007(5) -0.005(6)
C14 0.016(5) 0.018(5) 0.025(5) -0.001(4) 0.002(4) -0.001(4)
C15 0.029(5) 0.021(6) 0.049(6) -0.008(5) 0.011(5) 0.001(4)
C16 0.034(6) 0.032(6) 0.042(6) -0.021(5) 0.021(5) -0.011(5)
C17 0.025(5) 0.031(6) 0.026(5) -0.007(4) 0.003(4) -0.003(4)
C18 0.023(5) 0.042(7) 0.011(4) -0.005(4) 0.004(4) -0.007(4)
C29 0.028(5) 0.031(6) 0.013(4) 0.000(4) 0.008(4) -0.007(4)
C30 0.022(5) 0.028(5) 0.012(4) 0.003(4) 0.006(4) -0.001(4)
C31 0.021(5) 0.044(6) 0.023(5) 0.008(4) 0.009(4) 0.000(4)
C32 0.026(5) 0.050(7) 0.017(4) -0.004(4) 0.004(4) -0.019(5)
C33 0.025(5) 0.042(6) 0.017(5) 0.003(4) 0.010(4) 0.000(5)
P1 0.0325(14) 0.0339(15) 0.0184(12) 0.0002(11) 0.0099(11) -0.0084(12)
F1 0.057(3) 0.055(4) 0.025(3) -0.018(3) 0.012(2) 0.001(3)
F2 0.056(4) 0.036(3) 0.033(3) -0.006(2) 0.011(3) -0.009(3)
F3 0.044(3) 0.058(4) 0.034(3) -0.007(3) 0.024(3) -0.013(3)
F4 0.058(3) 0.045(3) 0.026(3) 0.005(3) 0.009(2) 0.006(3)
F5 0.041(3) 0.096(5) 0.035(3) -0.003(3) 0.022(3) -0.017(3)
F6 0.048(3) 0.058(4) 0.029(3) 0.013(3) 0.000(3) -0.003(3)
P2 0.0377(16) 0.0349(17) 0.0317(15) -0.0019(12) 0.0139(13) 0.0004(13)
F7 0.064(4) 0.041(4) 0.030(3) -0.009(2) 0.017(3) -0.006(3)
F8 0.057(4) 0.097(5) 0.026(3) -0.004(3) 0.010(3) 0.000(3)
F9 0.046(4) 0.129(7) 0.076(4) -0.050(4) 0.027(3) -0.020(4)
F10 0.199(8) 0.057(5) 0.088(5) 0.010(4) 0.069(5) -0.025(5)
F11 0.037(4) 0.180(7) 0.059(4) -0.037(4) 0.012(3) 0.032(4)
F12 0.141(6) 0.041(5) 0.055(4) -0.013(3) 0.040(4) -0.029(4)
O1W 0.083(6) 0.053(6) 0.093(6) 0.015(4) 0.028(5) -0.009(4)

loop_
_atom_type_symbol
_atom_type_description
_atom_type_scat_dispersion_real
_atom_type_scat_dispersion_imag
_atom_type_scat_source
C C 0.0033 0.0016 'International Tables Vol C Tables 4.2.6.8 and 6.1.1.4'
H H 0.0000 0.0000 'International Tables Vol C Tables 4.2.6.8 and 6.1.1.4'
N N 0.0061 0.0033 'International Tables Vol C Tables 4.2.6.8 and 6.1.1.4'
O O 0.0106 0.0060 'International Tables Vol C Tables 4.2.6.8 and 6.1.1.4'
F F 0.0171 0.0103 'International Tables Vol C Tables 4.2.6.8 and 6.1.1.4'
P P 0.1023 0.0942 'International Tables Vol C Tables 4.2.6.8 and 6.1.1.4'
Ru Ru -1.2594 0.8363 'International Tables Vol C Tables 4.2.6.8 and 6.1.1.4'

loop_
_geom_angle_atom_site_label_1
_geom_angle_atom_site_label_2
_geom_angle_atom_site_label_3
_geom_angle
_geom_angle_site_symmetry_1
_geom_angle_site_symmetry_3
_geom_angle_publ_flag
N6 Ru1 N2 95.0(3) . . ?
N6 Ru1 N7 79.0(3) . . ?
N2 Ru1 N7 91.0(2) . . ?
N6 Ru1 N5 79.4(3) . . ?
N2 Ru1 N5 90.5(2) . . ?
N7 Ru1 N5 158.4(3) . . ?
N6 Ru1 N8 91.3(2) . . ?
N2 Ru1 N8 173.5(3) . . ?
N7 Ru1 N8 91.8(2) . . ?
N5 Ru1 N8 89.0(2) . . ?
N6 Ru1 N1 171.8(2) . . ?
N2 Ru1 N1 76.9(3) . . ?
N7 Ru1 N1 99.9(3) . . ?
N5 Ru1 N1 101.5(2) . . ?
N8 Ru1 N1 96.9(2) . . ?
C5 N1 C1 114.6(7) . . ?
C5 N1 Ru1 130.4(6) . . ?
C1 N1 Ru1 115.0(5) . . ?
N1 C1 C2 122.3(8) . . ?
N1 C1 C6 114.4(7) . . ?
C2 C1 C6 123.3(8) . . ?
N3 N2 C6 107.1(7) . . ?
N3 N2 Ru1 134.4(5) . . ?
C6 N2 Ru1 118.5(6) . . ?
C3 C2 C1 119.4(8) . . ?
N2 N3 C8 110.4(7) . . ?
C2 C3 C4 118.2(8) . . ?
C10 N4 C9 117.6(8) . . ?
C5 C4 C3 119.6(8) . . ?
C28 N7 C24 118.3(7) . . ?
C28 N7 Ru1 126.4(6) . . ?
C24 N7 Ru1 115.3(6) . . ?
N1 C5 C4 125.8(8) . . ?
N2 C6 C7 108.6(8) . . ?
N2 C6 C1 115.3(7) . . ?
C7 C6 C1 136.1(8) . . ?
C19 N6 C20 120.7(7) . . ?
C19 N6 Ru1 120.3(5) . . ?
C20 N6 Ru1 118.9(5) . . ?
C8 C7 C6 106.4(7) . . ?
C18 N5 C14 116.8(7) . . ?
C18 N5 Ru1 129.2(6) . . ?
C14 N5 Ru1 113.9(4) . . ?
C7 C8 N3 107.5(8) . . ?
C7 C8 C9 132.7(8) . . ?
N3 C8 C9 119.7(8) . . ?
C29 N8 C33 114.7(7) . . ?
C29 N8 Ru1 121.8(5) . . ?
C33 N8 Ru1 123.5(5) . . ?
N4 C9 C13 120.2(9) . . ?
N4 C9 C8 118.6(8) . . ?
C13 C9 C8 121.1(9) . . ?
C12 C13 C9 120.9(10) . . ?
C13 C12 C11 118.5(10) . . ?
C10 C11 C12 117.8(11) . . ?
N4 C10 C11 124.9(11) . . ?
N7 C24 C25 122.0(9) . . ?
N7 C24 C20 114.1(7) . . ?
C25 C24 C20 123.9(9) . . ?
C26 C25 C24 119.4(10) . . ?
C25 C26 C27 120.3(10) . . ?
C26 C27 C28 117.4(10) . . ?
N7 C28 C27 122.4(9) . . ?
N6 C20 C21 119.1(8) . . ?
N6 C20 C24 112.6(7) . . ?
C21 C20 C24 128.3(8) . . ?
N6 C19 C23 121.2(8) . . ?
N6 C19 C14 111.7(7) . . ?
C23 C19 C14 127.1(8) . . ?
C22 C23 C19 118.4(9) . . ?
C21 C22 C23 121.8(9) . . ?
C22 C21 C20 118.9(8) . . ?
N5 C14 C15 121.2(7) . . ?
N5 C14 C19 114.5(7) . . ?
C15 C14 C19 124.2(8) . . ?
C14 C15 C16 120.0(8) . . ?
C17 C16 C15 119.1(8) . . ?
C16 C17 C18 118.9(8) . . ?
N5 C18 C17 123.8(8) . . ?
N8 C29 C30 125.1(7) . . ?
C31 C30 C29 118.4(7) . . ?
C32 C31 C30 117.9(8) . . ?
C33 C32 C31 120.3(7) . . ?
N8 C33 C32 123.4(7) . . ?
F5 P1 F4 89.9(3) . . ?
F5 P1 F1 90.3(3) . . ?
F4 P1 F1 90.2(3) . . ?
F5 P1 F6 90.5(3) . . ?
F4 P1 F6 179.5(3) . . ?
F1 P1 F6 89.4(3) . . ?
F5 P1 F3 179.3(3) . . ?
F4 P1 F3 90.0(3) . . ?
F1 P1 F3 90.4(3) . . ?
F6 P1 F3 89.6(3) . . ?
F5 P1 F2 90.2(3) . . ?
F4 P1 F2 90.7(3) . . ?
F1 P1 F2 179.0(3) . . ?
F6 P1 F2 89.7(3) . . ?
F3 P1 F2 89.1(3) . . ?
F11 P2 F12 92.4(4) . . ?
F11 P2 F10 91.2(4) . . ?
F12 P2 F10 176.4(4) . . ?
F11 P2 F7 90.2(3) . . ?
F12 P2 F7 91.1(3) . . ?
F10 P2 F7 88.9(3) . . ?
F11 P2 F8 90.8(3) . . ?
F12 P2 F8 89.0(3) . . ?
F10 P2 F8 90.9(3) . . ?
F7 P2 F8 179.0(3) . . ?
F11 P2 F9 177.1(4) . . ?
F12 P2 F9 90.1(4) . . ?
F10 P2 F9 86.2(4) . . ?
F7 P2 F9 91.0(3) . . ?
F8 P2 F9 88.0(3) . . ?

loop_
_geom_bond_atom_site_label_1
_geom_bond_atom_site_label_2
_geom_bond_distance
_geom_bond_site_symmetry_2
_geom_bond_publ_flag
Ru1 N6 1.949(6) . ?
Ru1 N2 2.026(7) . ?
Ru1 N7 2.047(6) . ?
Ru1 N5 2.061(6) . ?
Ru1 N8 2.091(6) . ?
Ru1 N1 2.115(6) . ?
N1 C5 1.342(9) . ?
N1 C1 1.376(10) . ?
C1 C2 1.409(10) . ?
C1 C6 1.428(11) . ?
N2 N3 1.333(8) . ?
N2 C6 1.354(9) . ?
C2 C3 1.361(11) . ?
N3 C8 1.368(9) . ?
C3 C4 1.384(10) . ?
N4 C10 1.326(11) . ?
N4 C9 1.339(11) . ?
C4 C5 1.343(10) . ?
N7 C28 1.337(10) . ?
N7 C24 1.346(10) . ?
C6 C7 1.404(10) . ?
N6 C19 1.343(9) . ?
N6 C20 1.361(9) . ?
C7 C8 1.354(11) . ?
N5 C18 1.345(8) . ?
N5 C14 1.365(10) . ?
C8 C9 1.457(12) . ?
N8 C29 1.339(8) . ?
N8 C33 1.354(8) . ?
C9 C13 1.380(11) . ?
C13 C12 1.363(13) . ?
C12 C11 1.365(14) . ?
C11 C10 1.356(13) . ?
C24 C25 1.380(10) . ?
C24 C20 1.470(11) . ?
C25 C26 1.345(14) . ?
C26 C27 1.387(13) . ?
C27 C28 1.398(11) . ?
C20 C21 1.409(11) . ?
C19 C23 1.376(11) . ?
C19 C14 1.497(10) . ?
C23 C22 1.368(11) . ?
C22 C21 1.346(12) . ?
C14 C15 1.376(10) . ?
C15 C16 1.383(10) . ?
C16 C17 1.348(11) . ?
C17 C18 1.372(10) . ?
C29 C30 1.372(10) . ?
C30 C31 1.371(9) . ?
C31 C32 1.368(10) . ?
C32 C33 1.363(10) . ?
P1 F5 1.586(5) . ?
P1 F4 1.589(5) . ?
P1 F1 1.590(5) . ?
P1 F6 1.595(5) . ?
P1 F3 1.602(5) . ?
P1 F2 1.606(5) . ?
P2 F11 1.540(6) . ?
P2 F12 1.549(6) . ?
P2 F10 1.572(7) . ?
P2 F7 1.588(5) . ?
P2 F8 1.589(5) . ?
P2 F9 1.590(6) . ?

loop_
_geom_torsion_atom_site_label_1
_geom_torsion_atom_site_label_2
_geom_torsion_atom_site_label_3
_geom_torsion_atom_site_label_4
_geom_torsion
_geom_torsion_site_symmetry_1
_geom_torsion_site_symmetry_2
_geom_torsion_site_symmetry_3
_geom_torsion_site_symmetry_4
_geom_torsion_publ_flag
N6 Ru1 N1 C5 -169.7(15) . . . . ?
N2 Ru1 N1 C5 -177.1(7) . . . . ?
N7 Ru1 N1 C5 -88.3(7) . . . . ?
N5 Ru1 N1 C5 95.1(7) . . . . ?
N8 Ru1 N1 C5 4.7(7) . . . . ?
N6 Ru1 N1 C1 9(2) . . . . ?
N2 Ru1 N1 C1 1.5(5) . . . . ?
N7 Ru1 N1 C1 90.3(5) . . . . ?
N5 Ru1 N1 C1 -86.3(5) . . . . ?
N8 Ru1 N1 C1 -176.7(5) . . . . ?
C5 N1 C1 C2 -2.2(10) . . . . ?
Ru1 N1 C1 C2 179.0(6) . . . . ?
C5 N1 C1 C6 177.6(7) . . . . ?
Ru1 N1 C1 C6 -1.2(8) . . . . ?
N6 Ru1 N2 N3 1.7(7) . . . . ?
N7 Ru1 N2 N3 80.8(7) . . . . ?
N5 Ru1 N2 N3 -77.7(7) . . . . ?
N8 Ru1 N2 N3 -163.4(19) . . . . ?
N1 Ru1 N2 N3 -179.3(7) . . . . ?
N6 Ru1 N2 C6 179.3(5) . . . . ?
N7 Ru1 N2 C6 -101.6(5) . . . . ?
N5 Ru1 N2 C6 99.9(5) . . . . ?
N8 Ru1 N2 C6 14(2) . . . . ?
N1 Ru1 N2 C6 -1.7(5) . . . . ?
N1 C1 C2 C3 1.9(12) . . . . ?
C6 C1 C2 C3 -177.9(7) . . . . ?
C6 N2 N3 C8 -0.6(8) . . . . ?
Ru1 N2 N3 C8 177.2(5) . . . . ?
C1 C2 C3 C4 -0.9(12) . . . . ?
C2 C3 C4 C5 0.4(12) . . . . ?
N6 Ru1 N7 C28 -178.5(7) . . . . ?
N2 Ru1 N7 C28 86.6(7) . . . . ?
N5 Ru1 N7 C28 -179.4(6) . . . . ?
N8 Ru1 N7 C28 -87.5(7) . . . . ?
N1 Ru1 N7 C28 9.7(7) . . . . ?
N6 Ru1 N7 C24 3.2(5) . . . . ?
N2 Ru1 N7 C24 -91.8(6) . . . . ?
N5 Ru1 N7 C24 2.2(10) . . . . ?
N8 Ru1 N7 C24 94.1(6) . . . . ?
N1 Ru1 N7 C24 -168.6(5) . . . . ?
C1 N1 C5 C4 1.7(12) . . . . ?
Ru1 N1 C5 C4 -179.7(6) . . . . ?
C3 C4 C5 N1 -0.8(13) . . . . ?
N3 N2 C6 C7 0.9(8) . . . . ?
Ru1 N2 C6 C7 -177.3(5) . . . . ?
N3 N2 C6 C1 179.8(6) . . . . ?
Ru1 N2 C6 C1 1.6(8) . . . . ?
N1 C1 C6 N2 -0.2(10) . . . . ?
C2 C1 C6 N2 179.7(7) . . . . ?
N1 C1 C6 C7 178.3(8) . . . . ?
C2 C1 C6 C7 -1.9(14) . . . . ?
N2 Ru1 N6 C19 -89.5(6) . . . . ?
N7 Ru1 N6 C19 -179.6(6) . . . . ?
N5 Ru1 N6 C19 0.1(5) . . . . ?
N8 Ru1 N6 C19 88.8(6) . . . . ?
N1 Ru1 N6 C19 -96.7(18) . . . . ?
N2 Ru1 N6 C20 86.0(5) . . . . ?
N7 Ru1 N6 C20 -4.0(5) . . . . ?
N5 Ru1 N6 C20 175.6(6) . . . . ?
N8 Ru1 N6 C20 -95.6(5) . . . . ?
N1 Ru1 N6 C20 78.8(19) . . . . ?
N2 C6 C7 C8 -0.9(9) . . . . ?
C1 C6 C7 C8 -179.5(8) . . . . ?
N6 Ru1 N5 C18 179.7(6) . . . . ?
N2 Ru1 N5 C18 -85.3(6) . . . . ?
N7 Ru1 N5 C18 -179.4(6) . . . . ?
N8 Ru1 N5 C18 88.2(6) . . . . ?
N1 Ru1 N5 C18 -8.6(6) . . . . ?
N6 Ru1 N5 C14 2.1(5) . . . . ?
N2 Ru1 N5 C14 97.1(5) . . . . ?
N7 Ru1 N5 C14 3.0(9) . . . . ?
N8 Ru1 N5 C14 -89.4(5) . . . . ?
N1 Ru1 N5 C14 173.8(5) . . . . ?
C6 C7 C8 N3 0.6(9) . . . . ?
C6 C7 C8 C9 178.1(9) . . . . ?
N2 N3 C8 C7 0.0(8) . . . . ?
N2 N3 C8 C9 -177.9(7) . . . . ?
N6 Ru1 N8 C29 -127.3(6) . . . . ?
N2 Ru1 N8 C29 38(2) . . . . ?
N7 Ru1 N8 C29 153.6(6) . . . . ?
N5 Ru1 N8 C29 -48.0(6) . . . . ?
N1 Ru1 N8 C29 53.4(6) . . . . ?
N6 Ru1 N8 C33 50.7(6) . . . . ?
N2 Ru1 N8 C33 -144(2) . . . . ?
N7 Ru1 N8 C33 -28.4(6) . . . . ?
N5 Ru1 N8 C33 130.0(6) . . . . ?
N1 Ru1 N8 C33 -128.5(6) . . . . ?
C10 N4 C9 C13 1.0(13) . . . . ?
C10 N4 C9 C8 178.9(8) . . . . ?
C7 C8 C9 N4 169.8(9) . . . . ?
N3 C8 C9 N4 -12.9(12) . . . . ?
C7 C8 C9 C13 -12.4(15) . . . . ?
N3 C8 C9 C13 164.9(8) . . . . ?
N4 C9 C13 C12 -1.3(14) . . . . ?
C8 C9 C13 C12 -179.1(9) . . . . ?
C9 C13 C12 C11 1.8(16) . . . . ?
C13 C12 C11 C10 -2.0(16) . . . . ?
C9 N4 C10 C11 -1.4(15) . . . . ?
C12 C11 C10 N4 1.9(16) . . . . ?
C28 N7 C24 C25 2.0(11) . . . . ?
Ru1 N7 C24 C25 -179.5(6) . . . . ?
C28 N7 C24 C20 179.6(7) . . . . ?
Ru1 N7 C24 C20 -1.9(8) . . . . ?
N7 C24 C25 C26 -3.9(13) . . . . ?
C20 C24 C25 C26 178.7(8) . . . . ?
C24 C25 C26 C27 4.6(15) . . . . ?
C25 C26 C27 C28 -3.5(15) . . . . ?
C24 N7 C28 C27 -0.9(12) . . . . ?
Ru1 N7 C28 C27 -179.2(6) . . . . ?
C26 C27 C28 N7 1.6(14) . . . . ?
C19 N6 C20 C21 -1.0(11) . . . . ?
Ru1 N6 C20 C21 -176.6(6) . . . . ?
C19 N6 C20 C24 179.7(7) . . . . ?
Ru1 N6 C20 C24 4.2(8) . . . . ?
N7 C24 C20 N6 -1.3(9) . . . . ?
C25 C24 C20 N6 176.3(7) . . . . ?
N7 C24 C20 C21 179.5(8) . . . . ?
C25 C24 C20 C21 -2.9(13) . . . . ?
C20 N6 C19 C23 0.7(11) . . . . ?
Ru1 N6 C19 C23 176.2(6) . . . . ?
C20 N6 C19 C14 -177.4(6) . . . . ?
Ru1 N6 C19 C14 -2.0(8) . . . . ?
N6 C19 C23 C22 -1.5(12) . . . . ?
C14 C19 C23 C22 176.4(8) . . . . ?
C19 C23 C22 C21 2.6(14) . . . . ?
C23 C22 C21 C20 -3.0(14) . . . . ?
N6 C20 C21 C22 2.2(13) . . . . ?
C24 C20 C21 C22 -178.7(8) . . . . ?
C18 N5 C14 C15 -0.1(11) . . . . ?
Ru1 N5 C14 C15 177.8(6) . . . . ?
C18 N5 C14 C19 178.4(6) . . . . ?
Ru1 N5 C14 C19 -3.7(8) . . . . ?
N6 C19 C14 N5 3.7(9) . . . . ?
C23 C19 C14 N5 -174.3(8) . . . . ?
N6 C19 C14 C15 -177.8(7) . . . . ?
C23 C19 C14 C15 4.1(13) . . . . ?
N5 C14 C15 C16 -1.0(12) . . . . ?
C19 C14 C15 C16 -179.3(7) . . . . ?
C14 C15 C16 C17 1.7(12) . . . . ?
C15 C16 C17 C18 -1.4(12) . . . . ?
C14 N5 C18 C17 0.5(10) . . . . ?
Ru1 N5 C18 C17 -177.1(6) . . . . ?
C16 C17 C18 N5 0.3(12) . . . . ?
C33 N8 C29 C30 4.1(12) . . . . ?
Ru1 N8 C29 C30 -177.7(6) . . . . ?
N8 C29 C30 C31 -3.0(12) . . . . ?
C29 C30 C31 C32 0.1(12) . . . . ?
C30 C31 C32 C33 1.3(13) . . . . ?
C29 N8 C33 C32 -2.5(12) . . . . ?
Ru1 N8 C33 C32 179.3(7) . . . . ?
C31 C32 C33 N8 -0.1(13) . . . . ?
